data_8107246
loop_
_publ_author_name
'Wallach, Christoph'
'Klein, Wilhelm'
'F\"assler, Thomas F.'

_publ_section_title
;
 Crystal structure of (1,4,7,10,13,16-hexaoxacyclooctadecane-\k
 6O6)potassium(2-methylphenylamino)ethyl-2-methylphenylamide ammoniate
 (1/3.5), [K(18-crown-6)](o-CH3C6H4)NH(CH2)2N(o-CH3C6H4) 3.5 NH3,
 C28H53.5KN5.5O6
;
_journal_issue 5
_journal_name_full 'Zeitschrift f\"ur Kristallographie - New Crystal Structures'
_journal_page_first 897
_journal_page_last 901
_journal_paper_doi 10.1515/ncrs-2022-0275
_journal_volume 237
_journal_year 2022
_chemical_formula_moiety 'C12 H30 K N2 O6, C12 H27 K N O6, 2(C16 H19 N2), 4(H3 N)'
_chemical_formula_sum 'C56 H107 K2 N11 O12'
_chemical_formula_weight 1204.72
_space_group_crystal_system monoclinic
_space_group_IT_number 7
_space_group_name_Hall 'P -2yc'
_space_group_name_H-M_alt 'P 1 c 1'
_atom_sites_solution_hydrogens mixed
_atom_sites_solution_primary direct
_atom_sites_solution_secondary difmap
_audit_creation_method SHELXL-2014/7
_cell_angle_alpha 90
_cell_angle_beta 100.554(5)
_cell_angle_gamma 90
_cell_formula_units_Z 2
_cell_length_a 18.7986(12)
_cell_length_b 8.3431(6)
_cell_length_c 22.4638(16)
_cell_measurement_reflns_used 167915
_cell_measurement_temperature 150(2)
_cell_measurement_theta_max 31.67
_cell_measurement_theta_min 2.61
_cell_volume 3463.6(4)
_computing_cell_refinement 'STOE X-AREA 1.76'
_computing_data_collection 'STOE X-AREA 1.76'
_computing_data_reduction 'STOE X-AREA 1.76'
_computing_molecular_graphics 'DIAMOND 3.2k'
_computing_structure_refinement SHELXL-2014/7
_computing_structure_solution SHELXS-97
_diffrn_ambient_temperature 150(2)
_diffrn_detector Pilatus300K
_diffrn_measured_fraction_theta_full 0.996
_diffrn_measured_fraction_theta_max 0.997
_diffrn_measurement_device_type 'STOE StadiVari'
_diffrn_measurement_method '\w scans'
_diffrn_radiation_collimation '0.6 mm diameter'
_diffrn_radiation_monochromator 'Graded multilayer mirror'
_diffrn_radiation_type MoK\a
_diffrn_radiation_wavelength 0.71073
_diffrn_reflns_av_R_equivalents 0.0750
_diffrn_reflns_av_unetI/netI 0.0529
_diffrn_reflns_Laue_measured_fraction_full 0.996
_diffrn_reflns_Laue_measured_fraction_max 0.997
_diffrn_reflns_limit_h_max 23
_diffrn_reflns_limit_h_min -23
_diffrn_reflns_limit_k_max 10
_diffrn_reflns_limit_k_min -10
_diffrn_reflns_limit_l_max 27
_diffrn_reflns_limit_l_min -27
_diffrn_reflns_number 40821
_diffrn_reflns_point_group_measured_fraction_full 0.966
_diffrn_reflns_point_group_measured_fraction_max 0.964
_diffrn_reflns_theta_full 25.242
_diffrn_reflns_theta_max 26.000
_diffrn_reflns_theta_min 2.767
_diffrn_source 'Genix 3D HF Mo'
_diffrn_source_current 1.000
_diffrn_source_power 0.050
_diffrn_source_voltage 50
_exptl_absorpt_coefficient_mu 0.197
_exptl_absorpt_correction_T_max 1.000
_exptl_absorpt_correction_T_min 0.981
_exptl_absorpt_correction_type empirical
_exptl_absorpt_process_details 'STOE X-AREA 1.76'
_exptl_crystal_colour yellow
_exptl_crystal_density_diffrn 1.155
_exptl_crystal_description sphere
_exptl_crystal_F_000 1308
_exptl_crystal_size_max 0.2
_exptl_crystal_size_mid 0.2
_exptl_crystal_size_min 0.1
_refine_diff_density_max 0.555
_refine_diff_density_min -0.432
_refine_diff_density_rms 0.067
_refine_ls_abs_structure_details
;
 Flack x determined using 3838 quotients [(I+)-(I-)]/[(I+)+(I-)]
 (Parsons, Flack and Wagner, Acta Cryst. B69 (2013) 249-259).
;
_refine_ls_abs_structure_Flack -0.10(7)
_refine_ls_extinction_coef .
_refine_ls_extinction_method none
_refine_ls_goodness_of_fit_ref 1.016
_refine_ls_hydrogen_treatment mixed
_refine_ls_matrix_type full
_refine_ls_number_parameters 745
_refine_ls_number_reflns 13144
_refine_ls_number_restraints 2
_refine_ls_restrained_S_all 1.016
_refine_ls_R_factor_all 0.0997
_refine_ls_R_factor_gt 0.0712
_refine_ls_shift/su_max 0.000
_refine_ls_shift/su_mean 0.000
_refine_ls_structure_factor_coef Fsqd
_refine_ls_weighting_details 'w=1/[\s^2^(Fo^2^)+(0.1183P)^2^+3.7292P] where P=(Fo^2^+2Fc^2^)/3'
_refine_ls_weighting_scheme calc
_refine_ls_wR_factor_gt 0.1815
_refine_ls_wR_factor_ref 0.2226
_reflns_Friedel_coverage 0.932
_reflns_Friedel_fraction_full 0.936
_reflns_Friedel_fraction_max 0.931
_reflns_number_gt 10077
_reflns_number_total 13144
_reflns_threshold_expression 'I > 2\s(I)'
_cod_data_source_file suppl_j_ncrs-2022-0275_suppl.cif
_cod_data_source_block CW-426_Pl_w
_cod_original_sg_symbol_H-M 'P c'
_cod_database_code 8107246
_shelx_shelxl_version_number 2014/7
_shelx_space_group_comment
;
The symmetry employed for this shelxl refinement is uniquely defined
by the following loop, which should always be used as a source of
symmetry information in preference to the above space-group names.
They are only intended as comments.
;

loop_
_space_group_symop_operation_xyz
'x, y, z'
'x, -y, z+1/2'

loop_
_atom_site_label
_atom_site_type_symbol
_atom_site_fract_x
_atom_site_fract_y
_atom_site_fract_z
_atom_site_U_iso_or_equiv
_atom_site_adp_type
_atom_site_occupancy
_atom_site_site_symmetry_order
_atom_site_calc_flag
_atom_site_refinement_flags_posn
_atom_site_refinement_flags_adp
_atom_site_refinement_flags_occupancy
_atom_site_disorder_assembly
_atom_site_disorder_group
C1 C 0.0781(4) 0.6477(9) 0.1624(3) 0.0474(16) Uani 1 1 d . . . . .
H1A H 0.1301 0.6748 0.1668 0.057 Uiso 1 1 calc R U . . .
H1B H 0.0609 0.6101 0.1205 0.057 Uiso 1 1 calc R U . . .
C2 C 0.0683(4) 0.5156(8) 0.2066(3) 0.0459(15) Uani 1 1 d . . . . .
H2A H 0.0171 0.4807 0.1995 0.055 Uiso 1 1 calc R U . . .
H2B H 0.0986 0.4222 0.2005 0.055 Uiso 1 1 calc R U . . .
C3 C 0.0432(3) 0.9153(8) 0.1380(3) 0.0401(14) Uani 1 1 d . . . . .
C4 C 0.0050(4) 1.0635(9) 0.1467(3) 0.0472(16) Uani 1 1 d . . . . .
C5 C 0.0092(4) 1.1952(9) 0.1102(3) 0.0480(16) Uani 1 1 d . . . . .
H5 H -0.0162 1.2898 0.1170 0.058 Uiso 1 1 calc R U . . .
C6 C 0.0492(4) 1.1947(9) 0.0638(3) 0.0520(17) Uani 1 1 d . . . . .
H6 H 0.0504 1.2866 0.0390 0.062 Uiso 1 1 calc R U . . .
C7 C 0.0872(4) 1.0581(10) 0.0546(3) 0.0501(17) Uani 1 1 d . . . . .
H7 H 0.1157 1.0571 0.0238 0.060 Uiso 1 1 calc R U . . .
C8 C 0.0843(3) 0.9210(8) 0.0900(3) 0.0444(15) Uani 1 1 d . . . . .
H8 H 0.1105 0.8285 0.0821 0.053 Uiso 1 1 calc R U . . .
C9 C -0.0393(5) 1.0667(10) 0.1955(4) 0.059(2) Uani 1 1 d . . . . .
H9A H -0.0544 1.1770 0.2016 0.089 Uiso 1 1 calc R U . . .
H9B H -0.0104 1.0259 0.2333 0.089 Uiso 1 1 calc R U . . .
H9C H -0.0823 0.9992 0.1837 0.089 Uiso 1 1 calc R U . . .
C10 C 0.0796(4) 0.4788(8) 0.3179(3) 0.0448(15) Uani 1 1 d . . . . .
C11 C 0.0742(3) 0.5489(9) 0.3738(3) 0.0461(15) Uani 1 1 d . . . . .
C12 C 0.0652(4) 0.4477(10) 0.4214(4) 0.0545(18) Uani 1 1 d . . . . .
H12 H 0.0612 0.4939 0.4593 0.065 Uiso 1 1 calc R U . . .
C13 C 0.0620(4) 0.2828(10) 0.4155(4) 0.0588(19) Uani 1 1 d . . . . .
H13 H 0.0550 0.2175 0.4486 0.071 Uiso 1 1 calc R U . . .
C14 C 0.0691(4) 0.2147(9) 0.3614(4) 0.0560(19) Uani 1 1 d . . . . .
H14 H 0.0686 0.1013 0.3574 0.067 Uiso 1 1 calc R U . . .
C15 C 0.0769(4) 0.3102(9) 0.3124(4) 0.0497(16) Uani 1 1 d . . . . .
H15 H 0.0805 0.2617 0.2748 0.060 Uiso 1 1 calc R U . . .
C16 C 0.0758(5) 0.7287(9) 0.3804(4) 0.0569(19) Uani 1 1 d . . . . .
H16A H 0.1226 0.7695 0.3738 0.085 Uiso 1 1 calc R U . . .
H16B H 0.0689 0.7576 0.4212 0.085 Uiso 1 1 calc R U . . .
H16C H 0.0370 0.7758 0.3504 0.085 Uiso 1 1 calc R U . . .
C17 C 0.5542(4) 0.2993(8) 0.0840(3) 0.0426(14) Uani 1 1 d . . . . .
H17A H 0.5564 0.2878 0.0405 0.051 Uiso 1 1 calc R U . . .
H17B H 0.6007 0.3453 0.1049 0.051 Uiso 1 1 calc R U . . .
C18 C 0.4921(4) 0.4121(8) 0.0912(3) 0.0458(15) Uani 1 1 d . . . . .
H18A H 0.4927 0.4336 0.1347 0.055 Uiso 1 1 calc R U . . .
H18B H 0.4972 0.5154 0.0707 0.055 Uiso 1 1 calc R U . . .
C19 C 0.5945(3) 0.0323(8) 0.1040(3) 0.0423(14) Uani 1 1 d . . . . .
C20 C 0.5888(4) -0.1279(8) 0.1273(3) 0.0426(14) Uani 1 1 d . . . . .
C21 C 0.6411(5) -0.2421(10) 0.1236(4) 0.0558(18) Uani 1 1 d . . . . .
H21 H 0.6354 -0.3466 0.1387 0.067 Uiso 1 1 calc R U . . .
C22 C 0.7006(5) -0.2100(11) 0.0989(5) 0.068(2) Uani 1 1 d . . . . .
H22 H 0.7359 -0.2906 0.0973 0.081 Uiso 1 1 calc R U . . .
C23 C 0.7090(4) -0.0556(12) 0.0758(5) 0.068(2) Uani 1 1 d . . . . .
H23 H 0.7509 -0.0311 0.0595 0.082 Uiso 1 1 calc R U . . .
C24 C 0.6566(4) 0.0612(10) 0.0765(4) 0.0539(18) Uani 1 1 d . . . . .
H24 H 0.6620 0.1625 0.0585 0.065 Uiso 1 1 calc R U . . .
C25 C 0.5251(4) -0.1642(9) 0.1570(4) 0.0557(18) Uani 1 1 d . . . . .
H25A H 0.4801 -0.1441 0.1283 0.084 Uiso 1 1 calc R U . . .
H25B H 0.5269 -0.0954 0.1926 0.084 Uiso 1 1 calc R U . . .
H25C H 0.5268 -0.2769 0.1696 0.084 Uiso 1 1 calc R U . . .
C26 C 0.3578(4) 0.4100(8) 0.0596(3) 0.0410(14) Uani 1 1 d . . . . .
C27 C 0.2938(4) 0.3161(8) 0.0449(3) 0.0425(14) Uani 1 1 d . . . . .
C28 C 0.2276(4) 0.3958(10) 0.0356(3) 0.0515(17) Uani 1 1 d . . . . .
H28 H 0.1845 0.3347 0.0246 0.062 Uiso 1 1 calc R U . . .
C29 C 0.2218(4) 0.5615(9) 0.0416(4) 0.0539(18) Uani 1 1 d . . . . .
H29 H 0.1757 0.6118 0.0346 0.065 Uiso 1 1 calc R U . . .
C30 C 0.2843(4) 0.6516(9) 0.0581(4) 0.0525(17) Uani 1 1 d . . . . .
H30 H 0.2811 0.7644 0.0629 0.063 Uiso 1 1 calc R U . . .
C31 C 0.3521(4) 0.5769(8) 0.0674(3) 0.0450(15) Uani 1 1 d . . . . .
H31 H 0.3947 0.6392 0.0792 0.054 Uiso 1 1 calc R U . . .
C32 C 0.2985(4) 0.1345(9) 0.0411(3) 0.0501(16) Uani 1 1 d . . . . .
H32A H 0.3217 0.1050 0.0070 0.075 Uiso 1 1 calc R U . . .
H32B H 0.2497 0.0887 0.0351 0.075 Uiso 1 1 calc R U . . .
H32C H 0.3271 0.0928 0.0788 0.075 Uiso 1 1 calc R U . . .
C33 C 0.2344(4) 0.2584(12) 0.1868(4) 0.060(2) Uani 1 1 d . . . . .
H33A H 0.1838 0.2565 0.1646 0.072 Uiso 1 1 calc R U . . .
H33B H 0.2657 0.2120 0.1602 0.072 Uiso 1 1 calc R U . . .
C34 C 0.2570(4) 0.4279(11) 0.2027(4) 0.059(2) Uani 1 1 d . . . . .
H34A H 0.2480 0.4954 0.1658 0.071 Uiso 1 1 calc R U . . .
H34B H 0.2283 0.4716 0.2317 0.071 Uiso 1 1 calc R U . . .
C35 C 0.3594(5) 0.5892(10) 0.2397(4) 0.060(2) Uani 1 1 d . . . . .
H35A H 0.3288 0.6499 0.2633 0.072 Uiso 1 1 calc R U . . .
H35B H 0.3582 0.6453 0.2006 0.072 Uiso 1 1 calc R U . . .
C36 C 0.4361(5) 0.5814(9) 0.2742(4) 0.0563(18) Uani 1 1 d . . . . .
H36A H 0.4660 0.5151 0.2518 0.068 Uiso 1 1 calc R U . . .
H36B H 0.4572 0.6904 0.2789 0.068 Uiso 1 1 calc R U . . .
C37 C 0.5049(4) 0.5150(9) 0.3708(4) 0.0546(18) Uani 1 1 d . . . . .
H37A H 0.5220 0.6268 0.3775 0.065 Uiso 1 1 calc R U . . .
H37B H 0.5402 0.4553 0.3516 0.065 Uiso 1 1 calc R U . . .
C38 C 0.4989(4) 0.4388(9) 0.4301(4) 0.0508(17) Uani 1 1 d . . . . .
H38A H 0.5441 0.4557 0.4598 0.061 Uiso 1 1 calc R U . . .
H38B H 0.4584 0.4873 0.4464 0.061 Uiso 1 1 calc R U . . .
C39 C 0.4814(4) 0.1898(9) 0.4748(3) 0.0510(17) Uani 1 1 d . . . . .
H39A H 0.4416 0.2362 0.4926 0.061 Uiso 1 1 calc R U . . .
H39B H 0.5271 0.2031 0.5043 0.061 Uiso 1 1 calc R U . . .
C40 C 0.4673(4) 0.0143(10) 0.4618(4) 0.0546(18) Uani 1 1 d . . . . .
H40A H 0.5047 -0.0300 0.4405 0.065 Uiso 1 1 calc R U . . .
H40B H 0.4693 -0.0453 0.5002 0.065 Uiso 1 1 calc R U . . .
C41 C 0.3819(5) -0.1664(9) 0.4057(4) 0.0571(19) Uani 1 1 d . . . . .
H41A H 0.3897 -0.2383 0.4413 0.069 Uiso 1 1 calc R U . . .
H41B H 0.4146 -0.2002 0.3781 0.069 Uiso 1 1 calc R U . . .
C42 C 0.3044(5) -0.1756(10) 0.3736(4) 0.061(2) Uani 1 1 d . . . . .
H42A H 0.2906 -0.2888 0.3650 0.073 Uiso 1 1 calc R U . . .
H42B H 0.2723 -0.1303 0.3997 0.073 Uiso 1 1 calc R U . . .
C43 C 0.2227(4) -0.0832(12) 0.2878(4) 0.063(2) Uani 1 1 d . . . . .
H43A H 0.1928 -0.0269 0.3132 0.076 Uiso 1 1 calc R U . . .
H43B H 0.2041 -0.1938 0.2806 0.076 Uiso 1 1 calc R U . . .
C44 C 0.2183(4) 0.0027(12) 0.2285(4) 0.067(2) Uani 1 1 d . . . . .
H44A H 0.2504 -0.0499 0.2040 0.080 Uiso 1 1 calc R U . . .
H44B H 0.1681 -0.0009 0.2055 0.080 Uiso 1 1 calc R U . . .
C45 C 0.7084(5) 0.0657(11) 0.2523(4) 0.061(2) Uani 1 1 d . . . . .
H45A H 0.6899 0.0554 0.2083 0.073 Uiso 1 1 calc R U . . .
H45B H 0.6746 0.0095 0.2742 0.073 Uiso 1 1 calc R U . . .
C46 C 0.7824(5) -0.0085(11) 0.2680(4) 0.062(2) Uani 1 1 d . . . . .
H46A H 0.7814 -0.1194 0.2521 0.074 Uiso 1 1 calc R U . . .
H46B H 0.8176 0.0543 0.2498 0.074 Uiso 1 1 calc R U . . .
C47 C 0.8760(5) -0.0672(12) 0.3506(5) 0.070(2) Uani 1 1 d . . . . .
H47A H 0.9105 0.0055 0.3357 0.084 Uiso 1 1 calc R U . . .
H47B H 0.8809 -0.1755 0.3338 0.084 Uiso 1 1 calc R U . . .
C48 C 0.8910(5) -0.0722(10) 0.4192(4) 0.064(2) Uani 1 1 d . . . . .
H48A H 0.8533 -0.1362 0.4337 0.077 Uiso 1 1 calc R U . . .
H48B H 0.9385 -0.1231 0.4339 0.077 Uiso 1 1 calc R U . . .
C49 C 0.9022(4) 0.0896(10) 0.5060(3) 0.0551(19) Uani 1 1 d . . . . .
H49A H 0.9449 0.0235 0.5228 0.066 Uiso 1 1 calc R U . . .
H49B H 0.8594 0.0441 0.5199 0.066 Uiso 1 1 calc R U . . .
C50 C 0.9141(4) 0.2597(12) 0.5280(4) 0.060(2) Uani 1 1 d . . . . .
H50A H 0.9260 0.2618 0.5728 0.072 Uiso 1 1 calc R U . . .
H50B H 0.9550 0.3078 0.5120 0.072 Uiso 1 1 calc R U . . .
C51 C 0.8576(4) 0.5139(10) 0.5244(4) 0.0577(19) Uani 1 1 d . . . . .
H51A H 0.8951 0.5638 0.5047 0.069 Uiso 1 1 calc R U . . .
H51B H 0.8732 0.5220 0.5688 0.069 Uiso 1 1 calc R U . . .
C52 C 0.7858(5) 0.5990(10) 0.5049(4) 0.062(2) Uani 1 1 d . . . . .
H52A H 0.7473 0.5434 0.5215 0.075 Uiso 1 1 calc R U . . .
H52B H 0.7892 0.7108 0.5199 0.075 Uiso 1 1 calc R U . . .
C53 C 0.7044(5) 0.6816(11) 0.4166(5) 0.072(3) Uani 1 1 d . . . . .
H53A H 0.7094 0.7955 0.4291 0.087 Uiso 1 1 calc R U . . .
H53B H 0.6636 0.6345 0.4328 0.087 Uiso 1 1 calc R U . . .
C54 C 0.6902(5) 0.6696(10) 0.3485(5) 0.069(2) Uani 1 1 d . . . . .
H54A H 0.6489 0.7390 0.3311 0.083 Uiso 1 1 calc R U . . .
H54B H 0.7333 0.7055 0.3326 0.083 Uiso 1 1 calc R U . . .
C55 C 0.6578(5) 0.4885(12) 0.2670(4) 0.066(2) Uani 1 1 d . . . . .
H55A H 0.6986 0.5284 0.2489 0.080 Uiso 1 1 calc R U . . .
H55B H 0.6141 0.5514 0.2501 0.080 Uiso 1 1 calc R U . . .
C56 C 0.6450(4) 0.3131(12) 0.2523(4) 0.062(2) Uani 1 1 d . . . . .
H56A H 0.6091 0.2690 0.2752 0.075 Uiso 1 1 calc R U . . .
H56B H 0.6259 0.2993 0.2085 0.075 Uiso 1 1 calc R U . . .
K1 K 0.36436(7) 0.21464(19) 0.32711(7) 0.0464(4) Uani 1 1 d . . . . .
K2 K 0.78875(8) 0.29735(19) 0.38429(7) 0.0499(4) Uani 1 1 d . . . . .
N1 N 0.0376(3) 0.7889(7) 0.1739(3) 0.0422(12) Uani 1 1 d . . . . .
N2 N 0.0892(3) 0.5747(8) 0.2686(3) 0.0451(13) Uani 1 1 d . . . . .
H2 H 0.071(4) 0.661(11) 0.272(4) 0.05(2) Uiso 1 1 d . . . . .
N3 N 0.5433(3) 0.1426(7) 0.1096(3) 0.0416(12) Uani 1 1 d . . . . .
N4 N 0.4243(3) 0.3337(7) 0.0639(3) 0.0435(13) Uani 1 1 d . . . . .
H4 H 0.426(5) 0.235(12) 0.075(4) 0.07(3) Uiso 1 1 d . . . . .
N5 N 0.2640(4) 0.3465(12) 0.3948(4) 0.080(2) Uani 1 1 d . . . . .
H5A H 0.2710 0.4542 0.3986 0.121 Uiso 1 1 calc R U . . .
H5B H 0.2709 0.3007 0.4321 0.121 Uiso 1 1 calc R U . . .
H5C H 0.2181 0.3267 0.3751 0.121 Uiso 1 1 calc R U . . .
N6 N 0.4340(4) 0.1480(9) 0.2097(3) 0.0641(18) Uani 1 1 d . . . . .
H6A H 0.4018 0.2277 0.1967 0.096 Uiso 1 1 d R U . . .
H6B H 0.4112 0.0516 0.2042 0.096 Uiso 1 1 d R U . . .
H6C H 0.4706 0.1508 0.1882 0.096 Uiso 1 1 d R U . . .
N7 N 0.5315(6) -0.0043(12) 0.3261(5) 0.098(3) Uani 1 1 d . . . . .
H7A H 0.5092 0.0464 0.2918 0.148 Uiso 1 1 d R U . . .
H7B H 0.5217 0.0484 0.3591 0.148 Uiso 1 1 d R U . . .
H7C H 0.5150 -0.1068 0.3261 0.148 Uiso 1 1 d R U . . .
N8 N 0.8899(4) 0.4399(14) 0.3199(5) 0.101(3) Uani 1 1 d . . . . .
H8A H 0.8675 0.5182 0.2951 0.151 Uiso 1 1 calc R U . . .
H8B H 0.9074 0.3638 0.2973 0.151 Uiso 1 1 calc R U . . .
H8C H 0.9271 0.4833 0.3467 0.151 Uiso 1 1 calc R U . . .
N9 N 0.6663(4) 0.1920(12) 0.4337(4) 0.088(3) Uani 1 1 d . . . . .
H9D H 0.6513 0.0948 0.4178 0.131 Uiso 1 1 calc R U . . .
H9E H 0.6297 0.2643 0.4244 0.131 Uiso 1 1 calc R U . . .
H9F H 0.6790 0.1836 0.4747 0.131 Uiso 1 1 calc R U . . .
N10 N 0.8830(4) 0.6654(9) 0.2025(4) 0.0683(19) Uani 1 1 d . . . . .
H10A H 0.8554 0.7468 0.2128 0.102 Uiso 1 1 d R U . . .
H10B H 0.8740 0.6531 0.1615 0.102 Uiso 1 1 d R U . . .
H10C H 0.9307 0.6889 0.2152 0.102 Uiso 1 1 d R U . . .
N11 N 0.7914(5) 0.3377(13) 0.1559(4) 0.094(3) Uani 1 1 d . . . . .
H11A H 0.8277 0.4113 0.1630 0.141 Uiso 1 1 d R U . . .
H11B H 0.8084 0.2452 0.1423 0.141 Uiso 1 1 d R U . . .
H11C H 0.7750 0.3181 0.1909 0.141 Uiso 1 1 d R U . . .
O1 O 0.2405(3) 0.1667(7) 0.2405(2) 0.0561(13) Uani 1 1 d . . . . .
O2 O 0.3322(3) 0.4312(6) 0.2289(2) 0.0510(12) Uani 1 1 d . . . . .
O3 O 0.4354(2) 0.5128(6) 0.3322(2) 0.0459(11) Uani 1 1 d . . . . .
O4 O 0.4864(2) 0.2712(6) 0.4198(2) 0.0447(11) Uani 1 1 d . . . . .
O5 O 0.3968(3) -0.0033(6) 0.4245(2) 0.0469(11) Uani 1 1 d . . . . .
O6 O 0.2963(3) -0.0873(6) 0.3183(2) 0.0516(12) Uani 1 1 d . . . . .
O7 O 0.7129(3) 0.2303(7) 0.2689(2) 0.0539(12) Uani 1 1 d . . . . .
O8 O 0.8028(3) -0.0090(7) 0.3326(2) 0.0550(12) Uani 1 1 d . . . . .
O9 O 0.8910(3) 0.0873(6) 0.4417(2) 0.0494(11) Uani 1 1 d . . . . .
O10 O 0.8481(3) 0.3504(6) 0.5069(2) 0.0507(12) Uani 1 1 d . . . . .
O11 O 0.7696(3) 0.5970(6) 0.4397(3) 0.0574(13) Uani 1 1 d . . . . .
O12 O 0.6743(3) 0.5073(6) 0.3320(2) 0.0544(12) Uani 1 1 d . . . . .

loop_
_atom_site_aniso_label
_atom_site_aniso_U_11
_atom_site_aniso_U_22
_atom_site_aniso_U_33
_atom_site_aniso_U_23
_atom_site_aniso_U_13
_atom_site_aniso_U_12
C1 0.039(3) 0.052(4) 0.048(4) -0.006(3) 0.002(3) 0.005(3)
C2 0.042(3) 0.040(3) 0.056(4) -0.006(3) 0.007(3) 0.000(3)
C3 0.031(3) 0.044(3) 0.040(3) -0.003(3) -0.006(2) -0.002(3)
C4 0.042(3) 0.049(4) 0.048(4) -0.011(3) 0.001(3) -0.006(3)
C5 0.044(3) 0.044(4) 0.051(4) -0.009(3) -0.004(3) -0.002(3)
C6 0.052(4) 0.050(4) 0.048(4) 0.003(3) -0.006(3) -0.011(3)
C7 0.042(3) 0.061(5) 0.047(4) -0.008(3) 0.006(3) -0.013(3)
C8 0.038(3) 0.044(4) 0.048(4) -0.004(3) -0.002(3) 0.001(3)
C9 0.062(5) 0.043(4) 0.074(5) -0.009(4) 0.017(4) 0.002(3)
C10 0.035(3) 0.042(4) 0.054(4) 0.003(3) 0.001(3) 0.002(3)
C11 0.034(3) 0.049(4) 0.053(4) 0.001(3) -0.001(3) -0.001(3)
C12 0.049(4) 0.060(5) 0.052(4) 0.001(3) 0.002(3) -0.006(3)
C13 0.054(4) 0.055(5) 0.064(5) 0.012(4) 0.003(4) -0.003(4)
C14 0.053(4) 0.040(4) 0.074(5) 0.010(4) 0.009(4) 0.002(3)
C15 0.050(4) 0.043(4) 0.053(4) 0.003(3) 0.002(3) 0.003(3)
C16 0.062(5) 0.049(4) 0.056(4) -0.008(3) 0.002(4) -0.005(4)
C17 0.039(3) 0.038(3) 0.047(4) 0.005(3) -0.002(3) -0.002(3)
C18 0.043(3) 0.041(4) 0.049(4) 0.001(3) -0.002(3) -0.002(3)
C19 0.035(3) 0.042(3) 0.045(4) -0.006(3) -0.005(3) 0.000(3)
C20 0.047(4) 0.039(3) 0.039(3) -0.007(3) -0.002(3) 0.001(3)
C21 0.065(5) 0.045(4) 0.051(4) -0.002(3) -0.005(3) 0.014(4)
C22 0.052(4) 0.066(6) 0.082(6) -0.009(5) 0.003(4) 0.024(4)
C23 0.046(4) 0.074(6) 0.084(6) -0.014(5) 0.012(4) 0.009(4)
C24 0.043(4) 0.058(5) 0.061(5) 0.005(4) 0.007(3) 0.002(3)
C25 0.061(4) 0.041(4) 0.063(5) 0.002(3) 0.004(4) 0.001(3)
C26 0.044(3) 0.037(3) 0.039(3) 0.004(3) 0.002(3) 0.006(3)
C27 0.044(3) 0.044(4) 0.038(3) 0.001(3) 0.003(3) 0.001(3)
C28 0.041(4) 0.058(5) 0.053(4) 0.001(3) 0.002(3) 0.001(3)
C29 0.049(4) 0.047(4) 0.060(5) 0.009(3) -0.003(3) 0.012(3)
C30 0.058(4) 0.039(4) 0.058(4) 0.001(3) 0.007(3) 0.010(3)
C31 0.052(4) 0.033(3) 0.048(4) 0.002(3) 0.003(3) 0.003(3)
C32 0.045(4) 0.049(4) 0.053(4) -0.004(3) 0.001(3) -0.004(3)
C33 0.046(4) 0.083(6) 0.044(4) -0.002(4) -0.009(3) 0.016(4)
C34 0.053(4) 0.075(6) 0.044(4) 0.002(4) -0.007(3) 0.028(4)
C35 0.084(6) 0.047(4) 0.046(4) 0.005(3) 0.005(4) 0.015(4)
C36 0.070(5) 0.045(4) 0.054(4) 0.002(3) 0.013(4) -0.009(4)
C37 0.041(4) 0.044(4) 0.075(5) -0.004(4) 0.001(3) -0.006(3)
C38 0.048(4) 0.041(4) 0.057(4) -0.006(3) -0.009(3) 0.001(3)
C39 0.047(4) 0.057(4) 0.043(4) -0.003(3) -0.006(3) 0.000(3)
C40 0.046(4) 0.054(4) 0.057(5) 0.009(4) -0.006(3) 0.002(3)
C41 0.073(5) 0.043(4) 0.055(4) 0.000(3) 0.012(4) 0.003(4)
C42 0.078(6) 0.056(5) 0.051(4) -0.003(4) 0.015(4) -0.018(4)
C43 0.047(4) 0.075(6) 0.067(5) -0.015(4) 0.008(4) -0.018(4)
C44 0.043(4) 0.087(6) 0.063(5) -0.026(5) -0.008(3) -0.012(4)
C45 0.068(5) 0.065(5) 0.046(4) -0.009(4) -0.002(4) -0.018(4)
C46 0.074(5) 0.063(5) 0.049(4) -0.006(4) 0.012(4) -0.008(4)
C47 0.054(5) 0.060(5) 0.092(7) -0.015(5) 0.002(4) 0.009(4)
C48 0.054(4) 0.054(5) 0.076(6) 0.001(4) -0.007(4) 0.013(4)
C49 0.051(4) 0.067(5) 0.043(4) 0.010(4) -0.005(3) 0.008(4)
C50 0.039(4) 0.088(6) 0.044(4) -0.004(4) -0.011(3) 0.014(4)
C51 0.057(4) 0.058(5) 0.051(4) -0.007(4) -0.006(3) -0.007(4)
C52 0.066(5) 0.048(4) 0.074(6) -0.010(4) 0.015(4) 0.003(4)
C53 0.049(4) 0.052(5) 0.109(8) -0.008(5) -0.002(5) 0.012(4)
C54 0.056(4) 0.051(4) 0.089(7) 0.017(4) -0.017(4) 0.001(4)
C55 0.053(4) 0.079(6) 0.062(5) 0.027(4) -0.004(4) 0.007(4)
C56 0.041(4) 0.089(6) 0.050(4) 0.009(4) -0.010(3) 0.003(4)
K1 0.0431(7) 0.0475(8) 0.0430(8) 0.0017(6) -0.0066(6) -0.0022(6)
K2 0.0481(8) 0.0501(9) 0.0450(8) 0.0021(7) -0.0082(6) 0.0032(7)
N1 0.042(3) 0.042(3) 0.040(3) -0.002(2) 0.000(2) 0.003(2)
N2 0.045(3) 0.037(3) 0.051(3) -0.001(3) 0.004(2) 0.000(3)
N3 0.038(3) 0.039(3) 0.043(3) 0.002(2) -0.005(2) 0.002(2)
N4 0.038(3) 0.036(3) 0.053(3) 0.000(3) -0.001(2) 0.001(2)
N5 0.062(4) 0.107(7) 0.076(5) -0.007(5) 0.021(4) -0.002(4)
N6 0.061(4) 0.061(4) 0.068(4) 0.005(3) 0.007(3) 0.021(3)
N7 0.128(9) 0.081(6) 0.091(7) 0.002(5) 0.032(6) 0.000(6)
N8 0.050(4) 0.134(9) 0.113(8) 0.033(7) 0.001(4) -0.007(5)
N9 0.060(5) 0.103(7) 0.099(7) 0.029(5) 0.012(4) 0.015(4)
N10 0.065(4) 0.069(5) 0.073(5) -0.005(4) 0.018(4) 0.000(4)
N11 0.098(6) 0.104(7) 0.080(6) 0.012(5) 0.019(5) -0.043(5)
O1 0.044(3) 0.076(4) 0.043(3) -0.013(3) -0.006(2) 0.003(2)
O2 0.051(3) 0.051(3) 0.047(3) 0.000(2) -0.001(2) 0.014(2)
O3 0.044(2) 0.044(3) 0.047(3) 0.002(2) 0.003(2) 0.000(2)
O4 0.045(2) 0.043(3) 0.042(2) -0.004(2) -0.003(2) 0.000(2)
O5 0.049(3) 0.037(2) 0.051(3) 0.001(2) -0.001(2) 0.004(2)
O6 0.047(3) 0.053(3) 0.052(3) -0.007(2) 0.003(2) -0.014(2)
O7 0.044(3) 0.065(3) 0.046(3) 0.000(2) -0.009(2) -0.006(2)
O8 0.047(3) 0.061(3) 0.055(3) -0.006(3) 0.004(2) 0.003(2)
O9 0.046(2) 0.047(3) 0.051(3) 0.003(2) -0.003(2) 0.002(2)
O10 0.039(2) 0.056(3) 0.052(3) -0.005(2) -0.004(2) 0.007(2)
O11 0.050(3) 0.051(3) 0.068(3) -0.002(3) 0.001(2) 0.005(2)
O12 0.047(3) 0.053(3) 0.057(3) 0.012(2) -0.007(2) 0.002(2)

loop_
_atom_type_symbol
_atom_type_description
_atom_type_scat_dispersion_real
_atom_type_scat_dispersion_imag
_atom_type_scat_source
C C 0.0033 0.0016 'International Tables Vol C Tables 4.2.6.8 and 6.1.1.4'
H H 0.0000 0.0000 'International Tables Vol C Tables 4.2.6.8 and 6.1.1.4'
N N 0.0061 0.0033 'International Tables Vol C Tables 4.2.6.8 and 6.1.1.4'
O O 0.0106 0.0060 'International Tables Vol C Tables 4.2.6.8 and 6.1.1.4'
K K 0.2009 0.2494 'International Tables Vol C Tables 4.2.6.8 and 6.1.1.4'

loop_
_geom_angle_atom_site_label_1
_geom_angle_atom_site_label_2
_geom_angle_atom_site_label_3
_geom_angle
_geom_angle_site_symmetry_1
_geom_angle_site_symmetry_3
N1 C1 C2 110.1(6) . .
N1 C1 H1A 109.6 . .
C2 C1 H1A 109.6 . .
N1 C1 H1B 109.6 . .
C2 C1 H1B 109.6 . .
H1A C1 H1B 108.2 . .
N2 C2 C1 109.6(6) . .
N2 C2 H2A 109.8 . .
C1 C2 H2A 109.8 . .
N2 C2 H2B 109.8 . .
C1 C2 H2B 109.8 . .
H2A C2 H2B 108.2 . .
N1 C3 C8 126.1(6) . .
N1 C3 C4 119.3(6) . .
C8 C3 C4 114.7(6) . .
C5 C4 C3 120.7(6) . .
C5 C4 C9 121.5(7) . .
C3 C4 C9 117.9(7) . .
C4 C5 C6 122.7(7) . .
C4 C5 H5 118.7 . .
C6 C5 H5 118.7 . .
C7 C6 C5 118.6(7) . .
C7 C6 H6 120.7 . .
C5 C6 H6 120.7 . .
C6 C7 C8 121.0(7) . .
C6 C7 H7 119.5 . .
C8 C7 H7 119.5 . .
C7 C8 C3 122.4(6) . .
C7 C8 H8 118.8 . .
C3 C8 H8 118.8 . .
C4 C9 H9A 109.5 . .
C4 C9 H9B 109.5 . .
H9A C9 H9B 109.5 . .
C4 C9 H9C 109.5 . .
H9A C9 H9C 109.5 . .
H9B C9 H9C 109.5 . .
N2 C10 C11 120.5(6) . .
N2 C10 C15 120.5(7) . .
C11 C10 C15 119.0(7) . .
C12 C11 C10 118.1(7) . .
C12 C11 C16 122.0(7) . .
C10 C11 C16 119.9(7) . .
C13 C12 C11 122.5(8) . .
C13 C12 H12 118.7 . .
C11 C12 H12 118.7 . .
C14 C13 C12 119.2(8) . .
C14 C13 H13 120.4 . .
C12 C13 H13 120.4 . .
C13 C14 C15 120.4(7) . .
C13 C14 H14 119.8 . .
C15 C14 H14 119.8 . .
C14 C15 C10 120.7(8) . .
C14 C15 H15 119.7 . .
C10 C15 H15 119.7 . .
C11 C16 H16A 109.5 . .
C11 C16 H16B 109.5 . .
H16A C16 H16B 109.5 . .
C11 C16 H16C 109.5 . .
H16A C16 H16C 109.5 . .
H16B C16 H16C 109.5 . .
N3 C17 C18 110.1(6) . .
N3 C17 H17A 109.6 . .
C18 C17 H17A 109.6 . .
N3 C17 H17B 109.6 . .
C18 C17 H17B 109.6 . .
H17A C17 H17B 108.1 . .
N4 C18 C17 107.6(6) . .
N4 C18 H18A 110.2 . .
C17 C18 H18A 110.2 . .
N4 C18 H18B 110.2 . .
C17 C18 H18B 110.2 . .
H18A C18 H18B 108.5 . .
N3 C19 C24 125.0(7) . .
N3 C19 C20 119.6(6) . .
C24 C19 C20 115.5(6) . .
C21 C20 C19 120.9(7) . .
C21 C20 C25 121.4(7) . .
C19 C20 C25 117.7(6) . .
C22 C21 C20 122.4(8) . .
C22 C21 H21 118.8 . .
C20 C21 H21 118.8 . .
C21 C22 C23 119.0(7) . .
C21 C22 H22 120.5 . .
C23 C22 H22 120.5 . .
C24 C23 C22 120.7(8) . .
C24 C23 H23 119.6 . .
C22 C23 H23 119.6 . .
C23 C24 C19 121.4(8) . .
C23 C24 H24 119.3 . .
C19 C24 H24 119.3 . .
C20 C25 H25A 109.5 . .
C20 C25 H25B 109.5 . .
H25A C25 H25B 109.5 . .
C20 C25 H25C 109.5 . .
H25A C25 H25C 109.5 . .
H25B C25 H25C 109.5 . .
N4 C26 C31 122.1(6) . .
N4 C26 C27 118.4(6) . .
C31 C26 C27 119.5(6) . .
C28 C27 C26 117.8(6) . .
C28 C27 C32 121.8(6) . .
C26 C27 C32 120.4(6) . .
C27 C28 C29 122.8(7) . .
C27 C28 H28 118.6 . .
C29 C28 H28 118.6 . .
C30 C29 C28 119.0(7) . .
C30 C29 H29 120.5 . .
C28 C29 H29 120.5 . .
C29 C30 C31 120.2(7) . .
C29 C30 H30 119.9 . .
C31 C30 H30 119.9 . .
C30 C31 C26 120.6(7) . .
C30 C31 H31 119.7 . .
C26 C31 H31 119.7 . .
C27 C32 H32A 109.5 . .
C27 C32 H32B 109.5 . .
H32A C32 H32B 109.5 . .
C27 C32 H32C 109.5 . .
H32A C32 H32C 109.5 . .
H32B C32 H32C 109.5 . .
O1 C33 C34 109.4(6) . .
O1 C33 H33A 109.8 . .
C34 C33 H33A 109.8 . .
O1 C33 H33B 109.8 . .
C34 C33 H33B 109.8 . .
H33A C33 H33B 108.2 . .
O2 C34 C33 109.4(6) . .
O2 C34 H34A 109.8 . .
C33 C34 H34A 109.8 . .
O2 C34 H34B 109.8 . .
C33 C34 H34B 109.8 . .
H34A C34 H34B 108.2 . .
O2 C35 C36 109.1(6) . .
O2 C35 H35A 109.9 . .
C36 C35 H35A 109.9 . .
O2 C35 H35B 109.9 . .
C36 C35 H35B 109.9 . .
H35A C35 H35B 108.3 . .
O3 C36 C35 108.7(6) . .
O3 C36 H36A 110.0 . .
C35 C36 H36A 110.0 . .
O3 C36 H36B 110.0 . .
C35 C36 H36B 110.0 . .
H36A C36 H36B 108.3 . .
O3 C37 C38 109.0(6) . .
O3 C37 H37A 109.9 . .
C38 C37 H37A 109.9 . .
O3 C37 H37B 109.9 . .
C38 C37 H37B 109.9 . .
H37A C37 H37B 108.3 . .
O4 C38 C37 108.0(6) . .
O4 C38 H38A 110.1 . .
C37 C38 H38A 110.1 . .
O4 C38 H38B 110.1 . .
C37 C38 H38B 110.1 . .
H38A C38 H38B 108.4 . .
O4 C39 C40 109.4(6) . .
O4 C39 H39A 109.8 . .
C40 C39 H39A 109.8 . .
O4 C39 H39B 109.8 . .
C40 C39 H39B 109.8 . .
H39A C39 H39B 108.3 . .
O5 C40 C39 108.8(6) . .
O5 C40 H40A 109.9 . .
C39 C40 H40A 109.9 . .
O5 C40 H40B 109.9 . .
C39 C40 H40B 109.9 . .
H40A C40 H40B 108.3 . .
O5 C41 C42 108.0(6) . .
O5 C41 H41A 110.1 . .
C42 C41 H41A 110.1 . .
O5 C41 H41B 110.1 . .
C42 C41 H41B 110.1 . .
H41A C41 H41B 108.4 . .
O6 C42 C41 109.3(6) . .
O6 C42 H42A 109.8 . .
C41 C42 H42A 109.8 . .
O6 C42 H42B 109.8 . .
C41 C42 H42B 109.8 . .
H42A C42 H42B 108.3 . .
O6 C43 C44 109.2(6) . .
O6 C43 H43A 109.8 . .
C44 C43 H43A 109.8 . .
O6 C43 H43B 109.9 . .
C44 C43 H43B 109.8 . .
H43A C43 H43B 108.3 . .
O1 C44 C43 108.7(7) . .
O1 C44 H44A 110.0 . .
C43 C44 H44A 110.0 . .
O1 C44 H44B 110.0 . .
C43 C44 H44B 110.0 . .
H44A C44 H44B 108.3 . .
O7 C45 C46 109.2(6) . .
O7 C45 H45A 109.8 . .
C46 C45 H45A 109.8 . .
O7 C45 H45B 109.8 . .
C46 C45 H45B 109.8 . .
H45A C45 H45B 108.3 . .
O8 C46 C45 107.6(7) . .
O8 C46 H46A 110.2 . .
C45 C46 H46A 110.2 . .
O8 C46 H46B 110.2 . .
C45 C46 H46B 110.2 . .
H46A C46 H46B 108.5 . .
O8 C47 C48 106.5(7) . .
O8 C47 H47A 110.4 . .
C48 C47 H47A 110.4 . .
O8 C47 H47B 110.4 . .
C48 C47 H47B 110.4 . .
H47A C47 H47B 108.6 . .
O9 C48 C47 108.9(7) . .
O9 C48 H48A 109.9 . .
C47 C48 H48A 109.9 . .
O9 C48 H48B 109.9 . .
C47 C48 H48B 109.9 . .
H48A C48 H48B 108.3 . .
O9 C49 C50 109.4(6) . .
O9 C49 H49A 109.8 . .
C50 C49 H49A 109.8 . .
O9 C49 H49B 109.8 . .
C50 C49 H49B 109.8 . .
H49A C49 H49B 108.3 . .
O10 C50 C49 108.4(6) . .
O10 C50 H50A 110.0 . .
C49 C50 H50A 110.0 . .
O10 C50 H50B 110.0 . .
C49 C50 H50B 110.0 . .
H50A C50 H50B 108.4 . .
O10 C51 C52 108.1(6) . .
O10 C51 H51A 110.1 . .
C52 C51 H51A 110.1 . .
O10 C51 H51B 110.1 . .
C52 C51 H51B 110.1 . .
H51A C51 H51B 108.4 . .
O11 C52 C51 107.5(7) . .
O11 C52 H52A 110.2 . .
C51 C52 H52A 110.2 . .
O11 C52 H52B 110.2 . .
C51 C52 H52B 110.2 . .
H52A C52 H52B 108.5 . .
O11 C53 C54 108.5(8) . .
O11 C53 H53A 110.0 . .
C54 C53 H53A 110.0 . .
O11 C53 H53B 110.0 . .
C54 C53 H53B 110.0 . .
H53A C53 H53B 108.4 . .
O12 C54 C53 108.6(7) . .
O12 C54 H54A 110.0 . .
C53 C54 H54A 110.0 . .
O12 C54 H54B 110.0 . .
C53 C54 H54B 110.0 . .
H54A C54 H54B 108.4 . .
O12 C55 C56 108.8(7) . .
O12 C55 H55A 109.9 . .
C56 C55 H55A 109.9 . .
O12 C55 H55B 109.9 . .
C56 C55 H55B 109.9 . .
H55A C55 H55B 108.3 . .
O7 C56 C55 108.1(6) . .
O7 C56 H56A 110.1 . .
C55 C56 H56A 110.1 . .
O7 C56 H56B 110.1 . .
C55 C56 H56B 110.1 . .
H56A C56 H56B 108.4 . .
O1 K1 O3 119.13(17) . .
O1 K1 O6 60.63(17) . .
O3 K1 O6 177.69(16) . .
O1 K1 O5 118.98(17) . .
O3 K1 O5 120.24(15) . .
O6 K1 O5 60.63(15) . .
O1 K1 O2 60.91(17) . .
O3 K1 O2 59.99(15) . .
O6 K1 O2 119.13(16) . .
O5 K1 O2 179.56(16) . .
O1 K1 O4 176.92(16) . .
O3 K1 O4 60.65(14) . .
O6 K1 O4 119.73(15) . .
O5 K1 O4 60.55(14) . .
O2 K1 O4 119.59(15) . .
O1 K1 N5 82.9(2) . .
O3 K1 N5 89.6(2) . .
O6 K1 N5 92.6(2) . .
O5 K1 N5 84.6(2) . .
O2 K1 N5 95.8(2) . .
O4 K1 N5 94.0(2) . .
O1 K1 N6 79.32(17) . .
O3 K1 N6 85.66(18) . .
O6 K1 N6 92.05(18) . .
O5 K1 N6 117.61(17) . .
O2 K1 N6 61.96(16) . .
O4 K1 N6 103.64(17) . .
N5 K1 N6 156.4(2) . .
O9 K2 O7 120.40(17) . .
O9 K2 O10 61.42(15) . .
O7 K2 O10 171.96(17) . .
O9 K2 O8 60.49(15) . .
O7 K2 O8 60.48(16) . .
O10 K2 O8 119.50(16) . .
O9 K2 O11 119.34(16) . .
O7 K2 O11 120.05(17) . .
O10 K2 O11 59.50(16) . .
O8 K2 O11 177.01(18) . .
O9 K2 N8 91.7(2) . .
O7 K2 N8 83.5(2) . .
O10 K2 N8 104.4(2) . .
O8 K2 N8 92.7(3) . .
O11 K2 N8 90.3(3) . .
O9 K2 O12 174.89(17) . .
O7 K2 O12 61.31(17) . .
O10 K2 O12 116.16(16) . .
O8 K2 O12 120.22(17) . .
O11 K2 O12 59.64(16) . .
N8 K2 O12 93.3(2) . .
O9 K2 N9 99.5(2) . .
O7 K2 N9 89.3(2) . .
O10 K2 N9 82.6(2) . .
O8 K2 N9 91.4(3) . .
O11 K2 N9 85.7(3) . .
N8 K2 N9 168.6(3) . .
O12 K2 N9 75.5(2) . .
C3 N1 C1 115.4(6) . .
C10 N2 C2 120.5(6) . .
C10 N2 H2 109(6) . .
C2 N2 H2 110(6) . .
C19 N3 C17 114.8(6) . .
C26 N4 C18 121.8(6) . .
C26 N4 H4 117(6) . .
C18 N4 H4 109(7) . .
K1 N5 H5A 109.5 . .
K1 N5 H5B 109.5 . .
H5A N5 H5B 109.5 . .
K1 N5 H5C 109.5 . .
H5A N5 H5C 109.5 . .
H5B N5 H5C 109.5 . .
K1 N6 H6A 77.8 . .
K1 N6 H6B 90.7 . .
H6A N6 H6B 109.5 . .
K1 N6 H6C 153.6 . .
H6A N6 H6C 109.5 . .
H6B N6 H6C 109.5 . .
H7A N7 H7B 109.5 . .
H7A N7 H7C 109.5 . .
H7B N7 H7C 109.5 . .
K2 N8 H8A 109.5 . .
K2 N8 H8B 109.5 . .
H8A N8 H8B 109.5 . .
K2 N8 H8C 109.5 . .
H8A N8 H8C 109.5 . .
H8B N8 H8C 109.5 . .
K2 N9 H9D 109.5 . .
K2 N9 H9E 109.5 . .
H9D N9 H9E 109.5 . .
K2 N9 H9F 109.5 . .
H9D N9 H9F 109.5 . .
H9E N9 H9F 109.5 . .
H10A N10 H10B 109.5 . .
H10A N10 H10C 109.5 . .
H10B N10 H10C 109.5 . .
H11A N11 H11B 109.5 . .
H11A N11 H11C 109.5 . .
H11B N11 H11C 109.5 . .
C33 O1 C44 112.3(6) . .
C33 O1 K1 116.5(5) . .
C44 O1 K1 116.4(4) . .
C35 O2 C34 112.7(6) . .
C35 O2 K1 116.3(4) . .
C34 O2 K1 111.3(5) . .
C36 O3 C37 112.9(6) . .
C36 O3 K1 113.6(4) . .
C37 O3 K1 114.2(4) . .
C39 O4 C38 111.2(5) . .
C39 O4 K1 112.5(4) . .
C38 O4 K1 111.6(4) . .
C41 O5 C40 112.1(6) . .
C41 O5 K1 112.3(4) . .
C40 O5 K1 115.5(4) . .
C43 O6 C42 111.7(6) . .
C43 O6 K1 113.6(5) . .
C42 O6 K1 115.1(4) . .
C45 O7 C56 112.9(6) . .
C45 O7 K2 115.8(4) . .
C56 O7 K2 115.1(5) . .
C46 O8 C47 110.4(6) . .
C46 O8 K2 112.6(5) . .
C47 O8 K2 110.0(5) . .
C49 O9 C48 111.4(6) . .
C49 O9 K2 115.4(4) . .
C48 O9 K2 118.4(4) . .
C51 O10 C50 110.6(6) . .
C51 O10 K2 115.4(4) . .
C50 O10 K2 113.5(4) . .
C53 O11 C52 111.8(7) . .
C53 O11 K2 116.4(5) . .
C52 O11 K2 115.8(4) . .
C54 O12 C55 111.3(6) . .
C54 O12 K2 111.7(4) . .
C55 O12 K2 110.8(5) . .

loop_
_geom_bond_atom_site_label_1
_geom_bond_atom_site_label_2
_geom_bond_distance
_geom_bond_site_symmetry_2
C1 N1 1.451(9) .
C1 C2 1.517(11) .
C1 H1A 0.9900 .
C1 H1B 0.9900 .
C2 N2 1.462(10) .
C2 H2A 0.9900 .
C2 H2B 0.9900 .
C3 N1 1.343(9) .
C3 C8 1.437(10) .
C3 C4 1.462(10) .
C4 C5 1.382(11) .
C4 C9 1.495(11) .
C5 C6 1.391(11) .
C5 H5 0.9500 .
C6 C7 1.381(11) .
C6 H6 0.9500 .
C7 C8 1.400(11) .
C7 H7 0.9500 .
C8 H8 0.9500 .
C9 H9A 0.9800 .
C9 H9B 0.9800 .
C9 H9C 0.9800 .
C10 N2 1.403(9) .
C10 C11 1.406(11) .
C10 C15 1.412(10) .
C11 C12 1.397(11) .
C11 C16 1.507(10) .
C12 C13 1.382(12) .
C12 H12 0.9500 .
C13 C14 1.370(13) .
C13 H13 0.9500 .
C14 C15 1.389(12) .
C14 H14 0.9500 .
C15 H15 0.9500 .
C16 H16A 0.9800 .
C16 H16B 0.9800 .
C16 H16C 0.9800 .
C17 N3 1.458(8) .
C17 C18 1.531(10) .
C17 H17A 0.9900 .
C17 H17B 0.9900 .
C18 N4 1.464(9) .
C18 H18A 0.9900 .
C18 H18B 0.9900 .
C19 N3 1.354(9) .
C19 C24 1.438(10) .
C19 C20 1.446(10) .
C20 C21 1.383(10) .
C20 C25 1.505(11) .
C21 C22 1.363(13) .
C21 H21 0.9500 .
C22 C23 1.409(14) .
C22 H22 0.9500 .
C23 C24 1.387(11) .
C23 H23 0.9500 .
C24 H24 0.9500 .
C25 H25A 0.9800 .
C25 H25B 0.9800 .
C25 H25C 0.9800 .
C26 N4 1.390(9) .
C26 C31 1.410(9) .
C26 C27 1.423(10) .
C27 C28 1.392(10) .
C27 C32 1.521(10) .
C28 C29 1.395(11) .
C28 H28 0.9500 .
C29 C30 1.388(11) .
C29 H29 0.9500 .
C30 C31 1.399(10) .
C30 H30 0.9500 .
C31 H31 0.9500 .
C32 H32A 0.9800 .
C32 H32B 0.9800 .
C32 H32C 0.9800 .
C33 O1 1.416(10) .
C33 C34 1.501(13) .
C33 H33A 0.9900 .
C33 H33B 0.9900 .
C34 O2 1.429(9) .
C34 H34A 0.9900 .
C34 H34B 0.9900 .
C35 O2 1.418(10) .
C35 C36 1.509(12) .
C35 H35A 0.9900 .
C35 H35B 0.9900 .
C36 O3 1.426(9) .
C36 H36A 0.9900 .
C36 H36B 0.9900 .
C37 O3 1.428(9) .
C37 C38 1.498(12) .
C37 H37A 0.9900 .
C37 H37B 0.9900 .
C38 O4 1.429(8) .
C38 H38A 0.9900 .
C38 H38B 0.9900 .
C39 O4 1.427(9) .
C39 C40 1.508(11) .
C39 H39A 0.9900 .
C39 H39B 0.9900 .
C40 O5 1.440(9) .
C40 H40A 0.9900 .
C40 H40B 0.9900 .
C41 O5 1.437(9) .
C41 C42 1.504(12) .
C41 H41A 0.9900 .
C41 H41B 0.9900 .
C42 O6 1.429(10) .
C42 H42A 0.9900 .
C42 H42B 0.9900 .
C43 O6 1.426(9) .
C43 C44 1.502(14) .
C43 H43A 0.9900 .
C43 H43B 0.9900 .
C44 O1 1.441(11) .
C44 H44A 0.9900 .
C44 H44B 0.9900 .
C45 O7 1.421(10) .
C45 C46 1.504(13) .
C45 H45A 0.9900 .
C45 H45B 0.9900 .
C46 O8 1.432(10) .
C46 H46A 0.9900 .
C46 H46B 0.9900 .
C47 O8 1.446(10) .
C47 C48 1.515(14) .
C47 H47A 0.9900 .
C47 H47B 0.9900 .
C48 O9 1.423(10) .
C48 H48A 0.9900 .
C48 H48B 0.9900 .
C49 O9 1.422(9) .
C49 C50 1.505(13) .
C49 H49A 0.9900 .
C49 H49B 0.9900 .
C50 O10 1.457(9) .
C50 H50A 0.9900 .
C50 H50B 0.9900 .
C51 O10 1.422(10) .
C51 C52 1.516(12) .
C51 H51A 0.9900 .
C51 H51B 0.9900 .
C52 O11 1.440(11) .
C52 H52A 0.9900 .
C52 H52B 0.9900 .
C53 O11 1.427(9) .
C53 C54 1.506(15) .
C53 H53A 0.9900 .
C53 H53B 0.9900 .
C54 O12 1.421(10) .
C54 H54A 0.9900 .
C54 H54B 0.9900 .
C55 O12 1.444(10) .
C55 C56 1.510(14) .
C55 H55A 0.9900 .
C55 H55B 0.9900 .
C56 O7 1.439(9) .
C56 H56A 0.9900 .
C56 H56B 0.9900 .
K1 O1 2.777(5) .
K1 O3 2.816(5) .
K1 O6 2.816(5) .
K1 O5 2.823(5) .
K1 O2 2.829(5) .
K1 O4 2.842(5) .
K1 N5 2.851(8) .
K1 N6 3.200(7) .
K2 O9 2.743(5) .
K2 O7 2.777(5) .
K2 O10 2.810(5) .
K2 O8 2.840(6) .
K2 O11 2.845(6) .
K2 N8 2.852(9) .
K2 O12 2.855(5) .
K2 N9 2.871(9) .
N2 H2 0.80(9) .
N4 H4 0.86(10) .
N5 H5A 0.9100 .
N5 H5B 0.9100 .
N5 H5C 0.9100 .
N6 H6A 0.9100 .
N6 H6B 0.9100 .
N6 H6C 0.9100 .
N7 H7A 0.9100 .
N7 H7B 0.9100 .
N7 H7C 0.9100 .
N8 H8A 0.9100 .
N8 H8B 0.9100 .
N8 H8C 0.9100 .
N9 H9D 0.9100 .
N9 H9E 0.9100 .
N9 H9F 0.9100 .
N10 H10A 0.9100 .
N10 H10B 0.9100 .
N10 H10C 0.9100 .
N11 H11A 0.9100 .
N11 H11B 0.9100 .
N11 H11C 0.9100 .
